data_7008255
loop_
_publ_author_name
'Spingler, Bernhard'
'Da Pieve, Chiara'

_publ_section_title
;
 Induction of B- to Z-DNA transition by copper and zinc complexes with
 C(15) substituted macrocyclic pentaaza ligands.
;
_journal_issue 9
_journal_name_full 'Dalton transactions (Cambridge, England : 2003)'
_journal_page_first 1637
_journal_page_last 1643
_journal_paper_doi 10.1039/b500317b
_journal_year 2005
_chemical_formula_sum 'C11 H21 F2 N5 O2'
_chemical_formula_weight 293.33
_chemical_name_systematic
;
?
;
_space_group_IT_number 14
_symmetry_cell_setting monoclinic
_symmetry_space_group_name_Hall '-P 2ybc'
_symmetry_space_group_name_H-M 'P 1 21/c 1'
_atom_sites_solution_hydrogens geom
_atom_sites_solution_primary direct
_atom_sites_solution_secondary difmap
_audit_creation_method SHELXL-97
_cell_angle_alpha 90.00
_cell_angle_beta 96.343(8)
_cell_angle_gamma 90.00
_cell_formula_units_Z 4
_cell_length_a 9.8251(7)
_cell_length_b 8.6399(5)
_cell_length_c 16.7810(10)
_cell_measurement_reflns_used 8000
_cell_measurement_temperature 183(2)
_cell_volume 1415.78(16)
_computing_cell_refinement 'IPDS (Stoe, 1999)'
_computing_data_collection 'IPDS (Stoe, 1999)'
_computing_data_reduction 'X-RED (Stoe, 1999)'
_computing_molecular_graphics 'ORTEP-3 (Farrugia, 1997)'
_computing_publication_material 'SHELXL-97 (Sheldrick, 1997)'
_computing_structure_refinement 'SHELXL-97 (Sheldrick, 1997)'
_computing_structure_solution 'SIR-97 (Altomare, 1999)'
_diffrn_ambient_temperature 183(2)
_diffrn_measured_fraction_theta_full 0.973
_diffrn_measured_fraction_theta_max 0.973
_diffrn_measurement_device_type 'Stoe IPDS'
_diffrn_measurement_method '/f oscillation scan'
_diffrn_radiation_monochromator graphite
_diffrn_radiation_source 'fine-focus sealed tube'
_diffrn_radiation_type MoK\a
_diffrn_radiation_wavelength 0.71073
_diffrn_reflns_av_R_equivalents 0.0521
_diffrn_reflns_av_sigmaI/netI 0.0295
_diffrn_reflns_limit_h_max 14
_diffrn_reflns_limit_h_min -14
_diffrn_reflns_limit_k_max 12
_diffrn_reflns_limit_k_min -12
_diffrn_reflns_limit_l_max 23
_diffrn_reflns_limit_l_min -22
_diffrn_reflns_number 18180
_diffrn_reflns_theta_full 30.44
_diffrn_reflns_theta_max 30.44
_diffrn_reflns_theta_min 3.29
_diffrn_standards_interval_count 'every image'
_diffrn_standards_interval_time 11
_diffrn_standards_number 50-200
_exptl_absorpt_coefficient_mu 0.115
_exptl_absorpt_correction_T_max 0.9865
_exptl_absorpt_correction_T_min 0.9481
_exptl_absorpt_correction_type numerical
_exptl_crystal_colour colorless
_exptl_crystal_density_diffrn 1.376
_exptl_crystal_density_method 'not measured'
_exptl_crystal_description plate
_exptl_crystal_F_000 624
_exptl_crystal_size_max 0.63
_exptl_crystal_size_mid 0.60
_exptl_crystal_size_min 0.12
_refine_diff_density_max 0.393
_refine_diff_density_min -0.261
_refine_diff_density_rms 0.068
_refine_ls_extinction_method none
_refine_ls_goodness_of_fit_ref 1.123
_refine_ls_hydrogen_treatment mixed
_refine_ls_matrix_type full
_refine_ls_number_parameters 201
_refine_ls_number_reflns 4178
_refine_ls_number_restraints 0
_refine_ls_restrained_S_all 1.123
_refine_ls_R_factor_all 0.0698
_refine_ls_R_factor_gt 0.0631
_refine_ls_shift/su_max 0.000
_refine_ls_shift/su_mean 0.000
_refine_ls_structure_factor_coef Fsqd
_refine_ls_weighting_details 'calc w=1/[\s^2^(Fo^2^)+(0.1309P)^2^+0.0073P] where P=(Fo^2^+2Fc^2^)/3'
_refine_ls_weighting_scheme calc
_refine_ls_wR_factor_gt 0.1792
_refine_ls_wR_factor_ref 0.1865
_reflns_number_gt 3403
_reflns_number_total 4178
_reflns_threshold_expression >2sigma(I)
_cod_data_source_file b500317b.txt
_cod_data_source_block 3
_cod_original_cell_volume 1415.78(15)
_cod_original_sg_symbol_H-M P21/c
_cod_database_code 7008255

loop_
_symmetry_equiv_pos_as_xyz
'x, y, z'
'-x, y+1/2, -z+1/2'
'-x, -y, -z'
'x, -y-1/2, z-1/2'

loop_
_atom_site_label
_atom_site_type_symbol
_atom_site_fract_x
_atom_site_fract_y
_atom_site_fract_z
_atom_site_U_iso_or_equiv
_atom_site_adp_type
_atom_site_occupancy
_atom_site_symmetry_multiplicity
_atom_site_calc_flag
_atom_site_refinement_flags
_atom_site_disorder_assembly
_atom_site_disorder_group
C2 C 0.86652(12) 0.86208(13) 0.80746(8) 0.0385(3) Uani 1 1 d . . .
H2A H 0.7774 0.8434 0.8253 0.046 Uiso 1 1 calc R . .
H2B H 0.9034 0.9563 0.8328 0.046 Uiso 1 1 calc R . .
C3 C 0.96244(11) 0.72583(15) 0.83263(8) 0.0402(3) Uani 1 1 d . . .
H3A H 1.0486 0.7428 0.8108 0.048 Uiso 1 1 calc R . .
H3B H 0.9813 0.7265 0.8906 0.048 Uiso 1 1 calc R . .
C5 C 0.81191(13) 0.50990(14) 0.85884(8) 0.0420(3) Uani 1 1 d . . .
H5A H 0.7373 0.5829 0.8605 0.050 Uiso 1 1 calc R . .
H5B H 0.8561 0.4969 0.9130 0.050 Uiso 1 1 calc R . .
C6 C 0.75545(14) 0.35519(15) 0.82717(8) 0.0443(3) Uani 1 1 d . . .
H6A H 0.8306 0.2834 0.8241 0.053 Uiso 1 1 calc R . .
H6B H 0.6960 0.3128 0.8642 0.053 Uiso 1 1 calc R . .
C8 C 0.63852(12) 0.22092(13) 0.71182(8) 0.0407(3) Uani 1 1 d . . .
H8A H 0.5982 0.1576 0.7508 0.049 Uiso 1 1 calc R . .
H8B H 0.7193 0.1679 0.6973 0.049 Uiso 1 1 calc R . .
C9 C 0.53590(12) 0.24035(15) 0.63740(9) 0.0434(3) Uani 1 1 d . . .
H9A H 0.5238 0.1405 0.6112 0.052 Uiso 1 1 calc R . .
H9B H 0.4484 0.2692 0.6547 0.052 Uiso 1 1 calc R . .
C11 C 0.70315(12) 0.32592(14) 0.54743(8) 0.0414(3) Uani 1 1 d . . .
H11A H 0.7052 0.2214 0.5265 0.050 Uiso 1 1 calc R . .
H11B H 0.7758 0.3354 0.5912 0.050 Uiso 1 1 calc R . .
C12 C 0.72746(13) 0.44108(14) 0.48140(8) 0.0408(3) Uani 1 1 d . . .
H12A H 0.8205 0.4299 0.4680 0.049 Uiso 1 1 calc R . .
H12B H 0.6657 0.4180 0.4337 0.049 Uiso 1 1 calc R . .
C14 C 0.80124(12) 0.67810(14) 0.55319(8) 0.0403(3) Uani 1 1 d . . .
C15 C 0.75660(13) 0.83776(13) 0.58314(8) 0.0405(3) Uani 1 1 d . . .
C16 C 0.74339(11) 0.82807(13) 0.67340(8) 0.0386(3) Uani 1 1 d . . .
N1 N 0.85185(10) 0.88111(11) 0.72053(6) 0.0367(2) Uani 1 1 d . . .
H1 H 0.918(2) 0.925(2) 0.6993(12) 0.050(5) Uiso 1 1 d . . .
N4 N 0.91124(10) 0.57146(12) 0.80752(7) 0.0377(2) Uani 1 1 d . . .
H4 H 0.8717(19) 0.574(2) 0.7607(13) 0.047(4) Uiso 1 1 d . . .
N7 N 0.67841(12) 0.37106(12) 0.74779(7) 0.0435(3) Uani 1 1 d . . .
H7 H 0.604(2) 0.425(3) 0.7521(15) 0.062(5) Uiso 1 1 d . . .
N10 N 0.57026(10) 0.35428(12) 0.57747(7) 0.0397(2) Uani 1 1 d . . .
H10 H 0.5775(18) 0.443(2) 0.6016(12) 0.046(4) Uiso 1 1 d . . .
N13 N 0.70566(11) 0.60146(11) 0.50623(7) 0.0385(2) Uani 1 1 d . . .
H13 H 0.6255(19) 0.640(2) 0.4959(12) 0.045(4) Uiso 1 1 d . . .
F1 F 0.63444(9) 0.88375(9) 0.54332(6) 0.0519(2) Uani 1 1 d . . .
F2 F 0.85145(10) 0.94577(10) 0.56677(5) 0.0527(2) Uani 1 1 d . . .
O14 O 0.91718(11) 0.63286(14) 0.57701(8) 0.0604(3) Uani 1 1 d . . .
O16 O 0.64030(10) 0.76692(14) 0.69481(7) 0.0552(3) Uani 1 1 d . . .

loop_
_atom_site_aniso_label
_atom_site_aniso_U_11
_atom_site_aniso_U_22
_atom_site_aniso_U_33
_atom_site_aniso_U_23
_atom_site_aniso_U_13
_atom_site_aniso_U_12
C2 0.0406(6) 0.0375(5) 0.0380(6) -0.0046(4) 0.0064(4) -0.0022(4)
C3 0.0340(5) 0.0484(6) 0.0371(6) -0.0011(4) -0.0002(4) -0.0012(4)
C5 0.0444(6) 0.0452(6) 0.0373(6) 0.0002(4) 0.0077(5) 0.0011(4)
C6 0.0499(7) 0.0418(6) 0.0408(7) 0.0063(4) 0.0025(5) 0.0002(4)
C8 0.0391(5) 0.0358(5) 0.0472(7) 0.0033(4) 0.0049(5) -0.0009(4)
C9 0.0334(5) 0.0445(6) 0.0518(7) 0.0000(5) 0.0030(5) -0.0037(4)
C11 0.0389(5) 0.0406(5) 0.0448(7) 0.0021(4) 0.0044(5) 0.0074(4)
C12 0.0447(6) 0.0396(5) 0.0379(6) -0.0032(4) 0.0036(4) 0.0055(4)
C14 0.0376(5) 0.0435(6) 0.0389(6) -0.0021(4) 0.0001(4) 0.0023(4)
C15 0.0399(6) 0.0391(5) 0.0406(7) 0.0002(4) -0.0034(4) -0.0015(4)
C16 0.0371(5) 0.0363(5) 0.0419(6) -0.0015(4) 0.0028(4) -0.0013(4)
N1 0.0358(5) 0.0362(4) 0.0381(6) -0.0002(3) 0.0041(4) -0.0029(3)
N4 0.0379(5) 0.0422(5) 0.0328(5) 0.0003(4) 0.0029(4) 0.0049(3)
N7 0.0472(6) 0.0367(5) 0.0452(6) 0.0019(4) -0.0015(4) 0.0037(4)
N10 0.0343(5) 0.0391(5) 0.0449(6) -0.0018(4) 0.0011(4) 0.0026(3)
N13 0.0368(5) 0.0382(5) 0.0391(6) -0.0017(4) -0.0010(4) 0.0037(3)
F1 0.0539(5) 0.0438(4) 0.0537(5) -0.0042(3) -0.0138(4) 0.0108(3)
F2 0.0650(5) 0.0509(4) 0.0412(5) 0.0055(3) 0.0012(4) -0.0173(4)
O14 0.0411(5) 0.0669(6) 0.0692(8) -0.0169(5) -0.0115(5) 0.0120(4)
O16 0.0427(5) 0.0694(6) 0.0536(6) -0.0032(5) 0.0060(4) -0.0166(4)

loop_
_atom_type_symbol
_atom_type_description
_atom_type_scat_dispersion_real
_atom_type_scat_dispersion_imag
_atom_type_scat_source
C C 0.0033 0.0016 'International Tables Vol C Tables 4.2.6.8 and 6.1.1.4'
H H 0.0000 0.0000 'International Tables Vol C Tables 4.2.6.8 and 6.1.1.4'
N N 0.0061 0.0033 'International Tables Vol C Tables 4.2.6.8 and 6.1.1.4'
F F 0.0171 0.0103 'International Tables Vol C Tables 4.2.6.8 and 6.1.1.4'
O O 0.0106 0.0060 'International Tables Vol C Tables 4.2.6.8 and 6.1.1.4'

loop_
_geom_angle_atom_site_label_1
_geom_angle_atom_site_label_2
_geom_angle_atom_site_label_3
_geom_angle
_geom_angle_site_symmetry_1
_geom_angle_site_symmetry_3
_geom_angle_publ_flag
N1 C2 C3 110.53(10) . . ?
N1 C2 H2A 109.5 . . ?
C3 C2 H2A 109.5 . . ?
N1 C2 H2B 109.5 . . ?
C3 C2 H2B 109.5 . . ?
H2A C2 H2B 108.1 . . ?
N4 C3 C2 115.83(10) . . ?
N4 C3 H3A 108.3 . . ?
C2 C3 H3A 108.3 . . ?
N4 C3 H3B 108.3 . . ?
C2 C3 H3B 108.3 . . ?
H3A C3 H3B 107.4 . . ?
N4 C5 C6 110.69(11) . . ?
N4 C5 H5A 109.5 . . ?
C6 C5 H5A 109.5 . . ?
N4 C5 H5B 109.5 . . ?
C6 C5 H5B 109.5 . . ?
H5A C5 H5B 108.1 . . ?
N7 C6 C5 111.57(10) . . ?
N7 C6 H6A 109.3 . . ?
C5 C6 H6A 109.3 . . ?
N7 C6 H6B 109.3 . . ?
C5 C6 H6B 109.3 . . ?
H6A C6 H6B 108.0 . . ?
N7 C8 C9 111.24(10) . . ?
N7 C8 H8A 109.4 . . ?
C9 C8 H8A 109.4 . . ?
N7 C8 H8B 109.4 . . ?
C9 C8 H8B 109.4 . . ?
H8A C8 H8B 108.0 . . ?
N10 C9 C8 116.87(10) . . ?
N10 C9 H9A 108.1 . . ?
C8 C9 H9A 108.1 . . ?
N10 C9 H9B 108.1 . . ?
C8 C9 H9B 108.1 . . ?
H9A C9 H9B 107.3 . . ?
N10 C11 C12 110.85(10) . . ?
N10 C11 H11A 109.5 . . ?
C12 C11 H11A 109.5 . . ?
N10 C11 H11B 109.5 . . ?
C12 C11 H11B 109.5 . . ?
H11A C11 H11B 108.1 . . ?
N13 C12 C11 111.66(10) . . ?
N13 C12 H12A 109.3 . . ?
C11 C12 H12A 109.3 . . ?
N13 C12 H12B 109.3 . . ?
C11 C12 H12B 109.3 . . ?
H12A C12 H12B 107.9 . . ?
O14 C14 N13 126.97(12) . . ?
O14 C14 C15 117.62(11) . . ?
N13 C14 C15 115.35(10) . . ?
F1 C15 F2 106.53(10) . . ?
F1 C15 C16 109.42(11) . . ?
F2 C15 C16 111.63(10) . . ?
F1 C15 C14 111.43(10) . . ?
F2 C15 C14 108.60(11) . . ?
C16 C15 C14 109.22(10) . . ?
O16 C16 N1 127.07(13) . . ?
O16 C16 C15 118.23(11) . . ?
N1 C16 C15 114.59(10) . . ?
C16 N1 C2 122.50(10) . . ?
C16 N1 H1 119.8(13) . . ?
C2 N1 H1 117.7(13) . . ?
C5 N4 C3 112.85(10) . . ?
C5 N4 H4 106.9(13) . . ?
C3 N4 H4 110.7(13) . . ?
C6 N7 C8 112.31(10) . . ?
C6 N7 H7 109.1(16) . . ?
C8 N7 H7 108.3(15) . . ?
C11 N10 C9 113.68(9) . . ?
C11 N10 H10 106.1(12) . . ?
C9 N10 H10 106.6(13) . . ?
C14 N13 C12 121.38(10) . . ?
C14 N13 H13 119.9(12) . . ?
C12 N13 H13 118.0(12) . . ?

loop_
_geom_bond_atom_site_label_1
_geom_bond_atom_site_label_2
_geom_bond_distance
_geom_bond_site_symmetry_2
_geom_bond_publ_flag
C2 N1 1.4593(17) . ?
C2 C3 1.5376(17) . ?
C2 H2A 0.9700 . ?
C2 H2B 0.9700 . ?
C3 N4 1.4707(16) . ?
C3 H3A 0.9700 . ?
C3 H3B 0.9700 . ?
C5 N4 1.4706(16) . ?
C5 C6 1.5204(18) . ?
C5 H5A 0.9700 . ?
C5 H5B 0.9700 . ?
C6 N7 1.4641(18) . ?
C6 H6A 0.9700 . ?
C6 H6B 0.9700 . ?
C8 N7 1.4657(16) . ?
C8 C9 1.5251(19) . ?
C8 H8A 0.9700 . ?
C8 H8B 0.9700 . ?
C9 N10 1.4729(17) . ?
C9 H9A 0.9700 . ?
C9 H9B 0.9700 . ?
C11 N10 1.4711(16) . ?
C11 C12 1.5275(18) . ?
C11 H11A 0.9700 . ?
C11 H11B 0.9700 . ?
C12 N13 1.4695(15) . ?
C12 H12A 0.9700 . ?
C12 H12B 0.9700 . ?
C14 O14 1.2286(15) . ?
C14 N13 1.3334(16) . ?
C14 C15 1.5481(17) . ?
C15 F1 1.3667(14) . ?
C15 F2 1.3680(15) . ?
C15 C16 1.5367(19) . ?
C16 O16 1.2307(16) . ?
C16 N1 1.3360(15) . ?
N1 H1 0.87(2) . ?
N4 H4 0.84(2) . ?
N7 H7 0.88(2) . ?
N10 H10 0.87(2) . ?
N13 H13 0.856(19) . ?

loop_
_geom_hbond_atom_site_label_D
_geom_hbond_atom_site_label_H
_geom_hbond_atom_site_label_A
_geom_hbond_distance_DH
_geom_hbond_distance_HA
_geom_hbond_distance_DA
_geom_hbond_angle_DHA
_geom_hbond_site_symmetry_A
N1 H1 N4 0.87(2) 2.11(2) 2.9302(14) 157.5(18) 2_756
N13 H13 N10 0.856(19) 2.166(19) 2.9372(14) 149.8(17) 3_666

loop_
_geom_torsion_atom_site_label_1
_geom_torsion_atom_site_label_2
_geom_torsion_atom_site_label_3
_geom_torsion_atom_site_label_4
_geom_torsion
_geom_torsion_site_symmetry_1
_geom_torsion_site_symmetry_2
_geom_torsion_site_symmetry_3
_geom_torsion_site_symmetry_4
_geom_torsion_publ_flag
N1 C2 C3 N4 -66.95(13) . . . . ?
N4 C5 C6 N7 -63.60(14) . . . . ?
N7 C8 C9 N10 49.03(15) . . . . ?
N10 C11 C12 N13 50.86(14) . . . . ?
O14 C14 C15 F1 171.06(13) . . . . ?
N13 C14 C15 F1 -11.58(16) . . . . ?
O14 C14 C15 F2 54.03(17) . . . . ?
N13 C14 C15 F2 -128.62(12) . . . . ?
O14 C14 C15 C16 -67.93(16) . . . . ?
N13 C14 C15 C16 109.43(12) . . . . ?
F1 C15 C16 O16 44.13(15) . . . . ?
F2 C15 C16 O16 161.80(12) . . . . ?
C14 C15 C16 O16 -78.09(14) . . . . ?
F1 C15 C16 N1 -139.42(10) . . . . ?
F2 C15 C16 N1 -21.76(14) . . . . ?
C14 C15 C16 N1 98.35(11) . . . . ?
O16 C16 N1 C2 4.75(19) . . . . ?
C15 C16 N1 C2 -171.33(10) . . . . ?
C3 C2 N1 C16 99.93(12) . . . . ?
C6 C5 N4 C3 176.34(10) . . . . ?
C2 C3 N4 C5 -79.04(14) . . . . ?
C5 C6 N7 C8 172.53(10) . . . . ?
C9 C8 N7 C6 168.96(11) . . . . ?
C12 C11 N10 C9 175.95(10) . . . . ?
C8 C9 N10 C11 56.50(15) . . . . ?
O14 C14 N13 C12 4.6(2) . . . . ?
C15 C14 N13 C12 -172.42(11) . . . . ?
C11 C12 N13 C14 79.76(15) . . . . ?

loop_
_cod_related_entry_id
_cod_related_entry_database
_cod_related_entry_code
1 ChemSpider 21145203
